data_4063775
loop_
_publ_author_name
'Li, Fei'
'Cheng, Jie'
'Chai, Xiaohong'
'Jin, Shan'
'Wu, Xianghua'
'Yu, Guang-Ao'
'Liu, Sheng Hua'
'Chen, George Z.'

_publ_section_title
;
 Synthesis, Characterization, and Electrochemical Properties of
 Diruthenium Complexes Bridged by Anthraquinones
;
_journal_issue 7
_journal_name_full Organometallics
_journal_page_first 1830
_journal_paper_doi 10.1021/om100932u
_journal_volume 30
_journal_year 2011
_chemical_formula_moiety 'C38 H64 Cl2 O4 P6 Ru2'
_chemical_formula_sum 'C38 H64 Cl2 O4 P6 Ru2'
_chemical_formula_weight 1043.75
_chemical_name_systematic
; 
 ? 
;
_space_group_IT_number 14
_symmetry_cell_setting monoclinic
_symmetry_space_group_name_Hall '-P 2ybc'
_symmetry_space_group_name_H-M 'P 1 21/c 1'
_atom_sites_solution_hydrogens geom
_atom_sites_solution_primary direct
_atom_sites_solution_secondary difmap
_audit_creation_method SHELXL-97
_cell_angle_alpha 90.00
_cell_angle_beta 112.846(5)
_cell_angle_gamma 90.00
_cell_formula_units_Z 2
_cell_length_a 11.6537(14)
_cell_length_b 13.3040(15)
_cell_length_c 19.2430(17)
_cell_measurement_reflns_used 3709
_cell_measurement_temperature 298(2)
_cell_measurement_theta_max 24.52
_cell_measurement_theta_min 2.30
_cell_volume 2749.4(5)
_computing_cell_refinement 'Bruker SMART'
_computing_data_collection 'Bruker SMART'
_computing_data_reduction 'Bruker SAINT'
_computing_molecular_graphics 'Bruker SHELXTL'
_computing_publication_material 'Bruker SHELXTL'
_computing_structure_refinement 'SHELXL-97 (Sheldrick, 1997)'
_computing_structure_solution 'SHELXS-97 (Sheldrick, 1990)'
_diffrn_ambient_temperature 298(2)
_diffrn_measured_fraction_theta_full 0.991
_diffrn_measured_fraction_theta_max 0.991
_diffrn_measurement_device_type 'CCD area detector'
_diffrn_measurement_method 'phi and omega scans'
_diffrn_radiation_monochromator graphite
_diffrn_radiation_source 'fine-focus sealed tube'
_diffrn_radiation_type MoK\a
_diffrn_radiation_wavelength 0.71073
_diffrn_reflns_av_R_equivalents 0.0000
_diffrn_reflns_av_sigmaI/netI 0.0568
_diffrn_reflns_limit_h_max 15
_diffrn_reflns_limit_h_min -15
_diffrn_reflns_limit_k_max 0
_diffrn_reflns_limit_k_min -17
_diffrn_reflns_limit_l_max 25
_diffrn_reflns_limit_l_min -14
_diffrn_reflns_number 6782
_diffrn_reflns_theta_full 28.31
_diffrn_reflns_theta_max 28.31
_diffrn_reflns_theta_min 1.91
_exptl_absorpt_coefficient_mu 0.851
_exptl_absorpt_correction_type none
_exptl_crystal_colour red
_exptl_crystal_density_diffrn 1.261
_exptl_crystal_density_method 'not measured'
_exptl_crystal_description block
_exptl_crystal_F_000 1072
_exptl_crystal_size_max 0.20
_exptl_crystal_size_mid 0.13
_exptl_crystal_size_min 0.10
_refine_diff_density_max 0.757
_refine_diff_density_min -0.632
_refine_diff_density_rms 0.089
_refine_ls_extinction_method none
_refine_ls_goodness_of_fit_ref 1.082
_refine_ls_hydrogen_treatment constr
_refine_ls_matrix_type full
_refine_ls_number_parameters 244
_refine_ls_number_reflns 6782
_refine_ls_number_restraints 0
_refine_ls_restrained_S_all 1.082
_refine_ls_R_factor_all 0.0704
_refine_ls_R_factor_gt 0.0527
_refine_ls_shift/su_max 0.001
_refine_ls_shift/su_mean 0.000
_refine_ls_structure_factor_coef Fsqd
_refine_ls_weighting_details 'calc w=1/[\s^2^(Fo^2^)+(0.0483P)^2^+0.0000P] where P=(Fo^2^+2Fc^2^)/3'
_refine_ls_weighting_scheme calc
_refine_ls_wR_factor_gt 0.1112
_refine_ls_wR_factor_ref 0.1175
_reflns_number_gt 5228
_reflns_number_total 6782
_reflns_threshold_expression >2sigma(I)
_cod_data_source_file om100932u_si_001.cif
_cod_data_source_block 090721cm
_cod_depositor_comments
;
The following automatic conversions were performed:

'_symmetry_cell_setting' value 'Monoclinic' changed to 'monoclinic'
according to /home/saulius/struct/CIF-dictionaries/cif_core.dic
dictionary named 'cif_core.dic' version 2.4.1 from 2010-06-29.

Automatic conversion script
Id: cif_fix_values 1715 2011-07-08 13:25:40Z adriana 
;
_cod_original_sg_symbol_H-M 'P 21/c'
_cod_database_code 4063775

loop_
_symmetry_equiv_pos_as_xyz
'x, y, z'
'-x, y+1/2, -z+1/2'
'-x, -y, -z'
'x, -y-1/2, z-1/2'

loop_
_atom_site_label
_atom_site_type_symbol
_atom_site_fract_x
_atom_site_fract_y
_atom_site_fract_z
_atom_site_U_iso_or_equiv
_atom_site_adp_type
_atom_site_occupancy
_atom_site_symmetry_multiplicity
_atom_site_calc_flag
_atom_site_refinement_flags
Ru1 Ru 0.22357(3) 0.60990(2) 0.221530(15) 0.03238(10) Uani 1 1 d .
Cl1 Cl 0.43332(10) 0.68646(8) 0.27595(6) 0.0571(3) Uani 1 1 d .
P1 P 0.19212(11) 0.66471(8) 0.09630(6) 0.0491(3) Uani 1 1 d .
P2 P 0.32309(10) 0.45664(8) 0.21508(6) 0.0479(3) Uani 1 1 d .
P3 P 0.15300(11) 0.76237(7) 0.25445(6) 0.0474(3) Uani 1 1 d .
O1 O -0.0251(3) 0.5188(2) 0.15988(18) 0.0685(9) Uani 1 1 d .
O2 O -0.0500(3) 0.6046(2) 0.37328(16) 0.0639(9) Uani 1 1 d .
C1 C 0.0406(5) 0.7243(4) 0.0452(2) 0.0810(16) Uani 1 1 d .
H1A H 0.0325 0.7824 0.0725 0.122 Uiso 1 1 calc R
H1B H -0.0247 0.6774 0.0403 0.122 Uiso 1 1 calc R
H1C H 0.0348 0.7443 -0.0040 0.122 Uiso 1 1 calc R
C2 C 0.3001(5) 0.7540(4) 0.0835(3) 0.0902(19) Uani 1 1 d .
H2A H 0.3821 0.7253 0.1018 0.135 Uiso 1 1 calc R
H2B H 0.3011 0.8144 0.1111 0.135 Uiso 1 1 calc R
H2C H 0.2742 0.7696 0.0309 0.135 Uiso 1 1 calc R
C3 C 0.1821(6) 0.5687(4) 0.0265(3) 0.0903(18) Uani 1 1 d .
H3A H 0.1743 0.6004 -0.0199 0.136 Uiso 1 1 calc R
H3B H 0.1108 0.5269 0.0181 0.136 Uiso 1 1 calc R
H3C H 0.2561 0.5282 0.0447 0.136 Uiso 1 1 calc R
C4 C 0.4530(5) 0.4655(4) 0.1853(4) 0.0921(19) Uani 1 1 d .
H4A H 0.5186 0.5043 0.2214 0.138 Uiso 1 1 calc R
H4B H 0.4259 0.4975 0.1369 0.138 Uiso 1 1 calc R
H4C H 0.4832 0.3992 0.1820 0.138 Uiso 1 1 calc R
C5 C 0.2310(5) 0.3566(4) 0.1569(3) 0.0828(16) Uani 1 1 d .
H5A H 0.2823 0.2983 0.1624 0.124 Uiso 1 1 calc R
H5B H 0.1978 0.3776 0.1051 0.124 Uiso 1 1 calc R
H5C H 0.1639 0.3406 0.1722 0.124 Uiso 1 1 calc R
C6 C 0.3959(7) 0.3908(4) 0.3035(3) 0.101(2) Uani 1 1 d .
H6A H 0.3332 0.3693 0.3211 0.151 Uiso 1 1 calc R
H6B H 0.4533 0.4349 0.3401 0.151 Uiso 1 1 calc R
H6C H 0.4398 0.3333 0.2964 0.151 Uiso 1 1 calc R
C7 C -0.0131(5) 0.7694(4) 0.2328(4) 0.0893(18) Uani 1 1 d .
H7A H -0.0329 0.8342 0.2472 0.134 Uiso 1 1 calc R
H7B H -0.0358 0.7180 0.2602 0.134 Uiso 1 1 calc R
H7C H -0.0585 0.7596 0.1797 0.134 Uiso 1 1 calc R
C8 C 0.2207(6) 0.7921(4) 0.3544(2) 0.101(2) Uani 1 1 d .
H8A H 0.3097 0.7958 0.3711 0.152 Uiso 1 1 calc R
H8B H 0.1992 0.7405 0.3822 0.152 Uiso 1 1 calc R
H8C H 0.1891 0.8555 0.3629 0.152 Uiso 1 1 calc R
C9 C 0.1860(5) 0.8790(3) 0.2174(3) 0.0711(14) Uani 1 1 d .
H9A H 0.1485 0.8775 0.1633 0.107 Uiso 1 1 calc R
H9B H 0.2745 0.8870 0.2336 0.107 Uiso 1 1 calc R
H9C H 0.1526 0.9342 0.2356 0.107 Uiso 1 1 calc R
C10 C 0.0666(4) 0.5530(3) 0.1828(2) 0.0452(9) Uani 1 1 d .
C11 C 0.2453(4) 0.5662(3) 0.33084(19) 0.0386(8) Uani 1 1 d .
H11 H 0.3258 0.5727 0.3671 0.046 Uiso 1 1 calc R
C12 C 0.1625(4) 0.5307(3) 0.35659(19) 0.0413(9) Uani 1 1 d .
H12 H 0.0810 0.5242 0.3218 0.050 Uiso 1 1 calc R
C13 C 0.1874(4) 0.5010(3) 0.43456(19) 0.0409(9) Uani 1 1 d .
C14 C 0.0952(3) 0.5021(2) 0.46632(17) 0.0334(8) Uani 1 1 d .
C15 C 0.1247(3) 0.4607(2) 0.53936(19) 0.0377(8) Uani 1 1 d .
C16 C 0.2412(4) 0.4257(3) 0.5808(2) 0.0493(10) Uani 1 1 d .
H16 H 0.2588 0.3984 0.6284 0.059 Uiso 1 1 calc R
C17 C 0.3331(4) 0.4306(4) 0.5527(2) 0.0603(12) Uani 1 1 d .
H17 H 0.4141 0.4110 0.5823 0.072 Uiso 1 1 calc R
C18 C 0.3039(4) 0.4651(3) 0.4795(2) 0.0569(11) Uani 1 1 d .
H18 H 0.3654 0.4639 0.4599 0.068 Uiso 1 1 calc R
C19 C -0.0262(4) 0.5513(3) 0.42909(18) 0.0398(8) Uani 1 1 d .

loop_
_atom_site_aniso_label
_atom_site_aniso_U_11
_atom_site_aniso_U_22
_atom_site_aniso_U_33
_atom_site_aniso_U_23
_atom_site_aniso_U_13
_atom_site_aniso_U_12
Ru1 0.03758(17) 0.03032(15) 0.03030(15) 0.00361(11) 0.01434(12) 0.00037(12)
Cl1 0.0517(6) 0.0575(6) 0.0547(6) 0.0085(5) 0.0127(5) -0.0112(5)
P1 0.0610(7) 0.0491(6) 0.0374(5) 0.0055(5) 0.0194(5) -0.0047(5)
P2 0.0545(7) 0.0402(6) 0.0526(6) 0.0021(5) 0.0248(5) 0.0080(5)
P3 0.0633(7) 0.0363(5) 0.0457(6) 0.0006(4) 0.0243(5) 0.0067(5)
O1 0.062(2) 0.073(2) 0.068(2) -0.0026(17) 0.0216(18) -0.0171(18)
O2 0.072(2) 0.075(2) 0.0503(17) 0.0340(15) 0.0293(16) 0.0162(16)
C1 0.086(4) 0.081(4) 0.049(3) 0.019(2) -0.003(3) 0.013(3)
C2 0.103(5) 0.105(5) 0.063(3) 0.014(3) 0.033(3) -0.035(4)
C3 0.137(5) 0.081(4) 0.053(3) -0.008(3) 0.036(3) 0.010(4)
C4 0.076(4) 0.073(4) 0.148(5) 0.005(4) 0.066(4) 0.022(3)
C5 0.103(4) 0.051(3) 0.103(4) -0.023(3) 0.049(4) -0.004(3)
C6 0.147(6) 0.071(4) 0.079(4) 0.024(3) 0.039(4) 0.060(4)
C7 0.082(4) 0.064(3) 0.145(5) -0.005(3) 0.069(4) 0.017(3)
C8 0.191(7) 0.061(3) 0.047(3) -0.010(2) 0.040(4) 0.025(4)
C9 0.096(4) 0.039(2) 0.081(3) 0.006(2) 0.038(3) 0.001(2)
C10 0.063(3) 0.040(2) 0.037(2) 0.0064(17) 0.024(2) 0.007(2)
C11 0.044(2) 0.0392(19) 0.0324(18) 0.0064(15) 0.0144(17) 0.0069(17)
C12 0.044(2) 0.046(2) 0.0313(18) 0.0049(16) 0.0119(17) 0.0014(18)
C13 0.050(2) 0.038(2) 0.0357(19) 0.0039(16) 0.0179(18) -0.0032(17)
C14 0.045(2) 0.0283(17) 0.0242(15) 0.0021(13) 0.0100(15) -0.0076(15)
C15 0.051(2) 0.0297(18) 0.0302(17) -0.0013(14) 0.0135(17) -0.0035(16)
C16 0.056(3) 0.052(2) 0.038(2) 0.0119(18) 0.016(2) 0.002(2)
C17 0.052(3) 0.074(3) 0.051(2) 0.018(2) 0.017(2) 0.010(2)
C18 0.055(3) 0.072(3) 0.049(2) 0.018(2) 0.025(2) 0.009(2)
C19 0.056(2) 0.0365(19) 0.0254(16) 0.0015(15) 0.0139(17) -0.0055(17)

loop_
_atom_type_symbol
_atom_type_description
_atom_type_scat_dispersion_real
_atom_type_scat_dispersion_imag
_atom_type_scat_source
C C 0.0033 0.0016 'International Tables Vol C Tables 4.2.6.8 and 6.1.1.4'
H H 0.0000 0.0000 'International Tables Vol C Tables 4.2.6.8 and 6.1.1.4'
Cl Cl 0.1484 0.1585 'International Tables Vol C Tables 4.2.6.8 and 6.1.1.4'
O O 0.0106 0.0060 'International Tables Vol C Tables 4.2.6.8 and 6.1.1.4'
P P 0.1023 0.0942 'International Tables Vol C Tables 4.2.6.8 and 6.1.1.4'
Ru Ru -1.2594 0.8363 'International Tables Vol C Tables 4.2.6.8 and 6.1.1.4'

loop_
_geom_angle_atom_site_label_1
_geom_angle_atom_site_label_2
_geom_angle_atom_site_label_3
_geom_angle
_geom_angle_site_symmetry_3
C10 Ru1 C11 90.38(15) .
C10 Ru1 P3 93.83(12) .
C11 Ru1 P3 83.60(10) .
C10 Ru1 P2 93.11(12) .
C11 Ru1 P2 86.74(10) .
P3 Ru1 P2 168.13(4) .
C10 Ru1 P1 88.74(11) .
C11 Ru1 P1 177.64(10) .
P3 Ru1 P1 94.28(4) .
P2 Ru1 P1 95.48(4) .
C10 Ru1 Cl1 178.82(12) .
C11 Ru1 Cl1 88.55(11) .
P3 Ru1 Cl1 85.57(4) .
P2 Ru1 Cl1 87.32(4) .
P1 Ru1 Cl1 92.31(4) .
C2 P1 C3 102.0(3) .
C2 P1 C1 102.6(3) .
C3 P1 C1 97.8(3) .
C2 P1 Ru1 119.33(17) .
C3 P1 Ru1 117.80(18) .
C1 P1 Ru1 114.14(18) .
C5 P2 C6 100.1(3) .
C5 P2 C4 102.7(3) .
C6 P2 C4 100.6(3) .
C5 P2 Ru1 118.83(18) .
C6 P2 Ru1 115.33(18) .
C4 P2 Ru1 116.40(18) .
C9 P3 C8 99.2(2) .
C9 P3 C7 103.7(2) .
C8 P3 C7 102.6(3) .
C9 P3 Ru1 118.69(17) .
C8 P3 Ru1 114.62(18) .
C7 P3 Ru1 115.64(18) .
P1 C1 H1A 109.5 .
P1 C1 H1B 109.5 .
H1A C1 H1B 109.5 .
P1 C1 H1C 109.5 .
H1A C1 H1C 109.5 .
H1B C1 H1C 109.5 .
P1 C2 H2A 109.5 .
P1 C2 H2B 109.5 .
H2A C2 H2B 109.5 .
P1 C2 H2C 109.5 .
H2A C2 H2C 109.5 .
H2B C2 H2C 109.5 .
P1 C3 H3A 109.5 .
P1 C3 H3B 109.5 .
H3A C3 H3B 109.5 .
P1 C3 H3C 109.5 .
H3A C3 H3C 109.5 .
H3B C3 H3C 109.5 .
P2 C4 H4A 109.5 .
P2 C4 H4B 109.5 .
H4A C4 H4B 109.5 .
P2 C4 H4C 109.5 .
H4A C4 H4C 109.5 .
H4B C4 H4C 109.5 .
P2 C5 H5A 109.5 .
P2 C5 H5B 109.5 .
H5A C5 H5B 109.5 .
P2 C5 H5C 109.5 .
H5A C5 H5C 109.5 .
H5B C5 H5C 109.5 .
P2 C6 H6A 109.5 .
P2 C6 H6B 109.5 .
H6A C6 H6B 109.5 .
P2 C6 H6C 109.5 .
H6A C6 H6C 109.5 .
H6B C6 H6C 109.5 .
P3 C7 H7A 109.5 .
P3 C7 H7B 109.5 .
H7A C7 H7B 109.5 .
P3 C7 H7C 109.5 .
H7A C7 H7C 109.5 .
H7B C7 H7C 109.5 .
P3 C8 H8A 109.5 .
P3 C8 H8B 109.5 .
H8A C8 H8B 109.5 .
P3 C8 H8C 109.5 .
H8A C8 H8C 109.5 .
H8B C8 H8C 109.5 .
P3 C9 H9A 109.5 .
P3 C9 H9B 109.5 .
H9A C9 H9B 109.5 .
P3 C9 H9C 109.5 .
H9A C9 H9C 109.5 .
H9B C9 H9C 109.5 .
O1 C10 Ru1 179.3(4) .
C12 C11 Ru1 130.4(3) .
C12 C11 H11 114.8 .
Ru1 C11 H11 114.8 .
C11 C12 C13 126.3(4) .
C11 C12 H12 116.8 .
C13 C12 H12 116.8 .
C18 C13 C14 117.1(3) .
C18 C13 C12 119.3(4) .
C14 C13 C12 123.5(3) .
C15 C14 C13 119.1(3) .
C15 C14 C19 118.2(3) .
C13 C14 C19 122.6(3) .
C16 C15 C14 121.0(4) .
C16 C15 C19 118.1(3) 3_566
C14 C15 C19 120.8(3) 3_566
C15 C16 C17 120.3(4) .
C15 C16 H16 119.9 .
C17 C16 H16 119.9 .
C16 C17 C18 119.4(4) .
C16 C17 H17 120.3 .
C18 C17 H17 120.3 .
C13 C18 C17 122.8(4) .
C13 C18 H18 118.6 .
C17 C18 H18 118.6 .
O2 C19 C14 122.2(4) .
O2 C19 C15 117.9(4) 3_566
C14 C19 C15 119.9(3) 3_566

loop_
_geom_bond_atom_site_label_1
_geom_bond_atom_site_label_2
_geom_bond_distance
_geom_bond_site_symmetry_2
Ru1 C10 1.848(5) .
Ru1 C11 2.100(3) .
Ru1 P3 2.3658(11) .
Ru1 P2 2.3726(11) .
Ru1 P1 2.4057(10) .
Ru1 Cl1 2.4742(11) .
P1 C2 1.816(5) .
P1 C3 1.824(5) .
P1 C1 1.834(5) .
P2 C5 1.801(5) .
P2 C6 1.806(5) .
P2 C4 1.819(5) .
P3 C9 1.811(4) .
P3 C8 1.817(4) .
P3 C7 1.818(5) .
O1 C10 1.085(5) .
O2 C19 1.225(4) .
C1 H1A 0.9600 .
C1 H1B 0.9600 .
C1 H1C 0.9600 .
C2 H2A 0.9600 .
C2 H2B 0.9600 .
C2 H2C 0.9600 .
C3 H3A 0.9600 .
C3 H3B 0.9600 .
C3 H3C 0.9600 .
C4 H4A 0.9600 .
C4 H4B 0.9600 .
C4 H4C 0.9600 .
C5 H5A 0.9600 .
C5 H5B 0.9600 .
C5 H5C 0.9600 .
C6 H6A 0.9600 .
C6 H6B 0.9600 .
C6 H6C 0.9600 .
C7 H7A 0.9600 .
C7 H7B 0.9600 .
C7 H7C 0.9600 .
C8 H8A 0.9600 .
C8 H8B 0.9600 .
C8 H8C 0.9600 .
C9 H9A 0.9600 .
C9 H9B 0.9600 .
C9 H9C 0.9600 .
C11 C12 1.331(5) .
C11 H11 0.9300 .
C12 C13 1.468(5) .
C12 H12 0.9300 .
C13 C18 1.381(5) .
C13 C14 1.427(5) .
C14 C15 1.422(4) .
C14 C19 1.469(5) .
C15 C16 1.363(5) .
C15 C19 1.501(5) 3_566
C16 C17 1.377(6) .
C16 H16 0.9300 .
C17 C18 1.393(6) .
C17 H17 0.9300 .
C18 H18 0.9300 .
C19 C15 1.501(5) 3_566
